data_4100329
_journal_name_full 'Journal of the American Chemical Society'
_journal_year 2005
_chemical_formula_sum 'C21 H41 Cl3 N4 Si2'
_chemical_formula_weight 512.11
_space_group_IT_number 19
_symmetry_cell_setting orthorhombic
_symmetry_space_group_name_Hall 'P 2ac 2ab'
_symmetry_space_group_name_H-M 'P 21 21 21'
_cell_angle_alpha 90.00
_cell_angle_beta 90.00
_cell_angle_gamma 90.00
_cell_formula_units_Z 4
_cell_length_a 10.1224(11)
_cell_length_b 15.9526(18)
_cell_length_c 16.8701(18)
_cell_measurement_temperature 173(2)
_cell_volume 2724.2(5)
_diffrn_ambient_temperature 173(2)
_exptl_crystal_density_diffrn 1.249
_cod_depositor_comments
;
The following automatic conversions were performed:
'_symmetry_cell_setting' value 'Orthorhombic' changed to 'orthorhombic'
according to '/home/saulius/struct/CIF-dictionaries/cif_core.dic'
dictionary named 'cif_core.dic' version 2.4.1 from 2010-06-29.

Automatic conversion script
Id: cif_fix_enum 1527 2010-12-29 10:47:43Z saulius 
;
_cod_database_code 4100329

loop_
_symmetry_equiv_pos_as_xyz
'x, y, z'
'-x+1/2, -y, z+1/2'
'-x, y+1/2, -z+1/2'
'x+1/2, -y+1/2, -z'

loop_
_atom_site_label
_atom_site_type_symbol
_atom_site_fract_x
_atom_site_fract_y
_atom_site_fract_z
_atom_site_U_iso_or_equiv
_atom_site_adp_type
_atom_site_occupancy
_atom_site_symmetry_multiplicity
_atom_site_calc_flag
_atom_site_refinement_flags
_atom_site_disorder_assembly
_atom_site_disorder_group
Si1 Si -0.04253(8) -0.04079(5) -0.03659(5) 0.02236(19) Uani 1 1 d . . .
Si2 Si 0.06797(8) -0.00047(5) 0.08496(5) 0.0236(2) Uani 1 1 d . . .
Cl1 Cl -0.23619(7) -0.08087(5) -0.01200(4) 0.0336(2) Uani 1 1 d . . .
Cl2 Cl -0.02772(9) -0.15912(6) 0.17972(5) 0.0457(2) Uani 1 1 d . . .
Cl3 Cl 0.20527(8) -0.06598(6) 0.23140(5) 0.0447(2) Uani 1 1 d . . .
N1 N 0.0312(2) -0.11232(15) -0.09982(13) 0.0261(6) Uani 1 1 d . . .
N2 N -0.0388(2) 0.03917(15) -0.10536(13) 0.0269(6) Uani 1 1 d . . .
N3 N 0.0055(2) 0.08097(16) 0.14209(13) 0.0281(6) Uani 1 1 d . . .
N4 N 0.2137(2) 0.05310(15) 0.06381(13) 0.0265(6) Uani 1 1 d . . .
C1 C 0.0314(4) -0.23428(19) -0.01224(17) 0.0393(8) Uani 1 1 d . . .
H1A H 0.1053 -0.2107 0.0180 0.059 Uiso 1 1 calc R . .
H1B H 0.0355 -0.2956 -0.0103 0.059 Uiso 1 1 calc R . .
H1C H -0.0522 -0.2152 0.0108 0.059 Uiso 1 1 calc R . .
C2 C 0.1743(3) -0.2344(2) -0.1312(2) 0.0434(9) Uani 1 1 d . . .
H2A H 0.1801 -0.2193 -0.1874 0.065 Uiso 1 1 calc R . .
H2B H 0.1820 -0.2954 -0.1255 0.065 Uiso 1 1 calc R . .
H2C H 0.2460 -0.2071 -0.1019 0.065 Uiso 1 1 calc R . .
C3 C -0.0720(4) -0.2438(2) -0.1451(2) 0.0474(10) Uani 1 1 d . . .
H3A H -0.1567 -0.2261 -0.1226 0.071 Uiso 1 1 calc R . .
H3B H -0.0654 -0.3051 -0.1429 0.071 Uiso 1 1 calc R . .
H3C H -0.0661 -0.2252 -0.2004 0.071 Uiso 1 1 calc R . .
C4 C 0.0402(3) -0.20528(19) -0.09766(17) 0.0309(7) Uani 1 1 d . . .
C5 C 0.0512(3) -0.0720(2) -0.17420(17) 0.0313(7) Uani 1 1 d . . .
H5 H 0.0885 -0.1000 -0.2186 0.038 Uiso 1 1 calc R . .
C6 C 0.0142(3) 0.00663(19) -0.17651(17) 0.0291(7) Uani 1 1 d . . .
H6 H 0.0223 0.0397 -0.2231 0.035 Uiso 1 1 calc R . .
C7 C -0.0910(3) 0.12561(19) -0.10528(17) 0.0281(8) Uani 1 1 d . . .
C8 C -0.1614(4) 0.1421(2) -0.0278(2) 0.0551(11) Uani 1 1 d . . .
H8A H -0.2274 0.0982 -0.0186 0.083 Uiso 1 1 calc R . .
H8B H -0.2053 0.1968 -0.0301 0.083 Uiso 1 1 calc R . .
H8C H -0.0971 0.1420 0.0157 0.083 Uiso 1 1 calc R . .
C9 C 0.0208(4) 0.1874(2) -0.1159(2) 0.0636(12) Uani 1 1 d . . .
H9A H 0.0794 0.1849 -0.0697 0.095 Uiso 1 1 calc R . .
H9B H -0.0154 0.2441 -0.1210 0.095 Uiso 1 1 calc R . .
H9C H 0.0708 0.1732 -0.1637 0.095 Uiso 1 1 calc R . .
C10 C -0.1913(4) 0.1360(2) -0.1719(2) 0.0545(11) Uani 1 1 d . . .
H10A H -0.1484 0.1250 -0.2229 0.082 Uiso 1 1 calc R . .
H10B H -0.2258 0.1934 -0.1714 0.082 Uiso 1 1 calc R . .
H10C H -0.2641 0.0964 -0.1642 0.082 Uiso 1 1 calc R . .
C11 C 0.1110(3) -0.09816(19) 0.14809(17) 0.0265(7) Uani 1 1 d . . .
H11 H 0.1684 -0.1353 0.1150 0.032 Uiso 1 1 calc R . .
C12 C -0.2192(3) 0.0287(2) 0.16805(19) 0.0403(9) Uani 1 1 d . . .
H12A H -0.2474 0.0419 0.1139 0.060 Uiso 1 1 calc R . .
H12B H -0.2952 0.0325 0.2039 0.060 Uiso 1 1 calc R . .
H12C H -0.1831 -0.0283 0.1696 0.060 Uiso 1 1 calc R . .
C13 C -0.0743(3) 0.0748(3) 0.28053(18) 0.0533(10) Uani 1 1 d . . .
H13A H -0.0446 0.0167 0.2867 0.080 Uiso 1 1 calc R . .
H13B H -0.1504 0.0849 0.3151 0.080 Uiso 1 1 calc R . .
H13C H -0.0023 0.1130 0.2950 0.080 Uiso 1 1 calc R . .
C14 C -0.1712(3) 0.1783(2) 0.1870(2) 0.0472(10) Uani 1 1 d . . .
H14A H -0.1093 0.2187 0.2101 0.071 Uiso 1 1 calc R . .
H14B H -0.2555 0.1810 0.2154 0.071 Uiso 1 1 calc R . .
H14C H -0.1856 0.1919 0.1310 0.071 Uiso 1 1 calc R . .
C15 C -0.1142(3) 0.0903(2) 0.19382(18) 0.0362(8) Uani 1 1 d . . .
C16 C 0.1027(3) 0.1439(2) 0.14701(18) 0.0343(8) Uani 1 1 d . . .
H16 H 0.0914 0.1933 0.1777 0.041 Uiso 1 1 calc R . .
C17 C 0.2116(3) 0.12889(19) 0.10537(17) 0.0314(8) Uani 1 1 d . . .
H17 H 0.2834 0.1672 0.1039 0.038 Uiso 1 1 calc R . .
C18 C 0.3373(3) 0.0310(2) 0.02032(18) 0.0315(8) Uani 1 1 d . . .
C19 C 0.4511(3) 0.0269(3) 0.0778(2) 0.0662(13) Uani 1 1 d . . .
H19A H 0.4607 0.0810 0.1046 0.099 Uiso 1 1 calc R . .
H19B H 0.5326 0.0138 0.0489 0.099 Uiso 1 1 calc R . .
H19C H 0.4341 -0.0170 0.1172 0.099 Uiso 1 1 calc R . .
C20 C 0.3221(3) -0.0533(2) -0.0190(2) 0.0569(11) Uani 1 1 d . . .
H20A H 0.3098 -0.0965 0.0217 0.085 Uiso 1 1 calc R . .
H20B H 0.4016 -0.0659 -0.0499 0.085 Uiso 1 1 calc R . .
H20C H 0.2451 -0.0523 -0.0542 0.085 Uiso 1 1 calc R . .
C21 C 0.3653(4) 0.0960(3) -0.0430(2) 0.0658(12) Uani 1 1 d . . .
H21A H 0.2919 0.0975 -0.0808 0.099 Uiso 1 1 calc R . .
H21B H 0.4470 0.0814 -0.0709 0.099 Uiso 1 1 calc R . .
H21C H 0.3751 0.1512 -0.0182 0.099 Uiso 1 1 calc R . .

loop_
_atom_site_aniso_label
_atom_site_aniso_U_11
_atom_site_aniso_U_22
_atom_site_aniso_U_33
_atom_site_aniso_U_23
_atom_site_aniso_U_13
_atom_site_aniso_U_12
Si1 0.0200(4) 0.0272(4) 0.0199(4) 0.0014(4) -0.0007(4) 0.0006(4)
Si2 0.0195(5) 0.0304(5) 0.0208(4) 0.0007(4) 0.0008(4) -0.0010(4)
Cl1 0.0224(4) 0.0435(5) 0.0349(5) -0.0002(4) 0.0014(4) -0.0056(4)
Cl2 0.0418(5) 0.0508(6) 0.0446(5) 0.0149(4) -0.0028(5) -0.0102(4)
Cl3 0.0422(5) 0.0616(6) 0.0302(5) 0.0011(4) -0.0158(4) 0.0000(5)
N1 0.0268(14) 0.0315(15) 0.0201(13) 0.0005(11) -0.0013(12) 0.0018(12)
N2 0.0258(13) 0.0315(14) 0.0235(14) 0.0014(11) 0.0026(12) 0.0036(12)
N3 0.0239(14) 0.0355(15) 0.0248(14) -0.0025(12) 0.0033(11) 0.0011(12)
N4 0.0172(13) 0.0363(16) 0.0259(14) -0.0038(11) 0.0009(11) -0.0012(12)
C1 0.048(2) 0.0313(18) 0.039(2) 0.0017(15) -0.0020(18) 0.0102(16)
C2 0.048(2) 0.043(2) 0.039(2) -0.0124(18) -0.0029(18) 0.0158(18)
C3 0.054(2) 0.039(2) 0.049(2) -0.0086(18) -0.017(2) 0.0036(18)
C4 0.0333(18) 0.0300(18) 0.0293(18) -0.0053(14) -0.0044(17) 0.0041(16)
C5 0.0304(18) 0.0406(19) 0.0230(17) -0.0026(15) 0.0033(15) 0.0035(17)
C6 0.0288(17) 0.038(2) 0.0203(16) 0.0038(15) 0.0034(14) 0.0010(15)
C7 0.0345(19) 0.0272(18) 0.0227(18) 0.0022(14) -0.0011(15) 0.0026(15)
C8 0.082(3) 0.047(2) 0.036(2) 0.0067(18) 0.015(2) 0.026(2)
C9 0.052(3) 0.036(2) 0.103(4) -0.003(2) 0.004(2) -0.003(2)
C10 0.061(3) 0.053(2) 0.049(2) -0.0060(19) -0.023(2) 0.022(2)
C11 0.0243(17) 0.0324(19) 0.0229(17) 0.0037(14) -0.0028(14) -0.0007(14)
C12 0.0302(19) 0.058(2) 0.032(2) -0.0004(17) 0.0106(16) -0.0009(17)
C13 0.043(2) 0.090(3) 0.0267(19) -0.009(2) 0.0082(17) 0.005(2)
C14 0.035(2) 0.064(3) 0.043(2) -0.0149(19) 0.0108(18) 0.0100(19)
C15 0.0297(19) 0.054(2) 0.0247(19) -0.0051(17) 0.0090(15) 0.0018(17)
C16 0.035(2) 0.037(2) 0.030(2) -0.0074(16) 0.0011(16) -0.0039(16)
C17 0.0276(18) 0.0314(19) 0.0351(19) -0.0052(15) 0.0007(16) -0.0071(15)
C18 0.0187(17) 0.044(2) 0.0314(19) -0.0050(16) 0.0054(15) -0.0017(14)
C19 0.027(2) 0.120(4) 0.051(2) -0.023(2) -0.0068(19) 0.016(2)
C20 0.030(2) 0.063(3) 0.078(3) -0.031(2) 0.021(2) -0.0007(19)
C21 0.063(3) 0.072(3) 0.062(3) 0.013(2) 0.035(2) 0.009(2)

loop_
_geom_bond_atom_site_label_1
_geom_bond_atom_site_label_2
_geom_bond_distance
_geom_bond_site_symmetry_2
_geom_bond_publ_flag
Si1 N2 1.725(2) . ?
Si1 N1 1.731(2) . ?
Si1 Cl1 2.1032(11) . ?
Si1 Si2 2.4228(11) . ?
Si2 N3 1.737(3) . ?
Si2 N4 1.742(2) . ?
Si2 C11 1.937(3) . ?
Cl2 C11 1.789(3) . ?
Cl3 C11 1.775(3) . ?
N1 C5 1.424(3) . ?
N1 C4 1.486(4) . ?
N2 C6 1.413(3) . ?
N2 C7 1.477(4) . ?
N3 C16 1.409(4) . ?
N3 C15 1.501(3) . ?
N4 C17 1.398(4) . ?
N4 C18 1.492(3) . ?
C1 C4 1.516(4) . ?
C2 C4 1.542(4) . ?
C3 C4 1.519(4) . ?
C5 C6 1.311(4) . ?
C7 C9 1.511(4) . ?
C7 C8 1.512(4) . ?
C7 C10 1.523(4) . ?
C12 C15 1.512(4) . ?
C13 C15 1.538(4) . ?
C14 C15 1.522(5) . ?
C16 C17 1.329(4) . ?
C18 C19 1.507(4) . ?
C18 C20 1.508(4) . ?
C18 C21 1.515(5) . ?

loop_
_cod_related_entry_id
_cod_related_entry_database
_cod_related_entry_code
1 ChemSpider 9641232
